data_7200498
loop_
_publ_author_name
'Carballo, Rosa'
'Covelo, Berta'
'Fern\'andez-Hermida, Nuria'
'Lago, Ana B.'
'V\'azquez-L\'opez, Ezequiel M.'

_publ_section_title
;
 From copper(II) carboxylate to copper(II) 4-pyridylsulfonate coordination
 polymers as a consequence of the copper(II)-assisted oxidative cleavage
 of the 4,4'-dipyridyldisulfide ligand
;
_journal_coden_ASTM CRECF4
_journal_issue 5
_journal_name_full CrystEngComm
_journal_page_first 817
_journal_page_last 826
_journal_paper_doi 10.1039/b816721d
_journal_volume 11
_journal_year 2009
_chemical_formula_sum 'C14 H24 Cu N2 O10 S4'
_chemical_formula_weight 572.13
_space_group_IT_number 2
_symmetry_cell_setting triclinic
_symmetry_space_group_name_Hall '-P 1'
_symmetry_space_group_name_H-M 'P -1'
_atom_sites_solution_hydrogens geom
_atom_sites_solution_primary direct
_atom_sites_solution_secondary difmap
_audit_creation_method SHELXL-97
_cell_angle_alpha 71.048(3)
_cell_angle_beta 83.663(3)
_cell_angle_gamma 77.074(3)
_cell_formula_units_Z 1
_cell_length_a 7.6637(14)
_cell_length_b 7.8319(14)
_cell_length_c 10.2543(18)
_cell_measurement_reflns_used 1442
_cell_measurement_temperature 293(2)
_cell_measurement_theta_max 27.55
_cell_measurement_theta_min 2.73
_cell_volume 566.89(18)
_computing_cell_refinement 'Bruker SMART'
_computing_data_collection 'Bruker SMART'
_computing_data_reduction 'Bruker SAINT'
_computing_molecular_graphics 'Bruker SHELXTL'
_computing_publication_material 'Bruker SHELXTL'
_computing_structure_refinement 'SHELXL-97 (Sheldrick, 1997)'
_computing_structure_solution 'SHELXS-97 (Sheldrick, 1990)'
_diffrn_ambient_temperature 293(2)
_diffrn_measured_fraction_theta_full 0.979
_diffrn_measured_fraction_theta_max 0.943
_diffrn_measurement_device_type 'CCD area detector'
_diffrn_measurement_method 'phi and omega scans'
_diffrn_radiation_monochromator graphite
_diffrn_radiation_source 'fine-focus sealed tube'
_diffrn_radiation_type MoK\a
_diffrn_radiation_wavelength 0.71073
_diffrn_reflns_av_R_equivalents 0.0213
_diffrn_reflns_av_sigmaI/netI 0.0433
_diffrn_reflns_limit_h_max 10
_diffrn_reflns_limit_h_min -6
_diffrn_reflns_limit_k_max 10
_diffrn_reflns_limit_k_min -8
_diffrn_reflns_limit_l_max 11
_diffrn_reflns_limit_l_min -13
_diffrn_reflns_number 3699
_diffrn_reflns_theta_full 25.00
_diffrn_reflns_theta_max 27.99
_diffrn_reflns_theta_min 2.10
_exptl_absorpt_coefficient_mu 1.384
_exptl_absorpt_correction_T_max 1.0000
_exptl_absorpt_correction_T_min 0.8692
_exptl_absorpt_correction_type multi-scan
_exptl_crystal_colour blue
_exptl_crystal_density_diffrn 1.676
_exptl_crystal_density_method 'not measured'
_exptl_crystal_description prism
_exptl_crystal_F_000 295
_exptl_crystal_size_max 0.34
_exptl_crystal_size_mid 0.22
_exptl_crystal_size_min 0.21
_refine_diff_density_max 0.293
_refine_diff_density_min -0.557
_refine_diff_density_rms 0.077
_refine_ls_extinction_method none
_refine_ls_goodness_of_fit_ref 1.073
_refine_ls_hydrogen_treatment mixed
_refine_ls_matrix_type full
_refine_ls_number_parameters 152
_refine_ls_number_reflns 2581
_refine_ls_number_restraints 0
_refine_ls_restrained_S_all 1.073
_refine_ls_R_factor_all 0.0541
_refine_ls_R_factor_gt 0.0375
_refine_ls_shift/su_max 0.000
_refine_ls_shift/su_mean 0.000
_refine_ls_structure_factor_coef Fsqd
_refine_ls_weighting_details 'calc w=1/[\s^2^(Fo^2^)+(0.0363P)^2^+0.2530P] where P=(Fo^2^+2Fc^2^)/3'
_refine_ls_weighting_scheme calc
_refine_ls_wR_factor_gt 0.0871
_refine_ls_wR_factor_ref 0.0951
_reflns_number_gt 1996
_reflns_number_total 2581
_reflns_threshold_expression >2sigma(I)
_cod_data_source_file B816721D.txt
_cod_data_source_block 121
_cod_depositor_comments
;
The following automatic conversions were performed:
'_symmetry_cell_setting' value 'Triclinic' changed to 'triclinic'
according to '/home/saulius/struct/CIF-dictionaries/cif_core.dic'
dictionary named 'cif_core.dic' version 2.4.1 from
2010-06-29.

'_exptl_absorpt_correction_type' value 'MULTI-SCAN' changed
to 'multi-scan' according to
'/home/saulius/struct/CIF-dictionaries/cif_core.dic' dictionary named
'cif_core.dic' version 2.4.1 from 2010-06-29.

Automatic conversion script
Id: cif_fix_enum 1527 2010-12-29 10:47:43Z saulius 

 Replaced the incorrect bibliographical reference to the original
 publication with a proper one.

 Antanas Vaitkus,
 2019-09-18
;
_cod_original_sg_symbol_H-M P-1
_cod_database_code 7200498

loop_
_symmetry_equiv_pos_as_xyz
'x, y, z'
'-x, -y, -z'

loop_
_atom_site_label
_atom_site_type_symbol
_atom_site_fract_x
_atom_site_fract_y
_atom_site_fract_z
_atom_site_U_iso_or_equiv
_atom_site_adp_type
_atom_site_occupancy
_atom_site_symmetry_multiplicity
_atom_site_calc_flag
_atom_site_refinement_flags
_atom_site_disorder_assembly
_atom_site_disorder_group
Cu Cu 0.5000 1.0000 0.5000 0.03146(15) Uani 1 2 d S . .
N1 N 0.4063(3) 0.8256(3) 0.4312(2) 0.0302(5) Uani 1 1 d . . .
O1 O 0.2921(3) 0.2506(3) 0.3504(2) 0.0571(7) Uani 1 1 d . . .
O2 O 0.0078(3) 0.4600(3) 0.2985(2) 0.0550(6) Uani 1 1 d . . .
O3 O 0.2514(3) 0.4798(3) 0.1265(2) 0.0513(6) Uani 1 1 d . . .
O4 O 0.3083(3) 0.9863(3) 0.65023(19) 0.0361(4) Uani 1 1 d . . .
S1 S 0.19912(10) 0.43089(9) 0.27194(7) 0.03586(19) Uani 1 1 d . . .
S2 S 0.30678(11) 0.82541(9) 0.78372(7) 0.0383(2) Uani 1 1 d . . .
C1 C 0.2323(4) 0.8175(4) 0.4449(3) 0.0387(7) Uani 1 1 d . . .
H1 H 0.1548 0.8938 0.4885 0.046 Uiso 1 1 calc R . .
C2 C 0.1623(4) 0.7021(4) 0.3980(3) 0.0387(7) Uani 1 1 d . . .
H2 H 0.0405 0.7008 0.4096 0.046 Uiso 1 1 calc R . .
C3 C 0.2766(4) 0.5883(3) 0.3333(3) 0.0305(6) Uani 1 1 d . . .
C4 C 0.4563(4) 0.5967(4) 0.3169(3) 0.0355(6) Uani 1 1 d . . .
H4 H 0.5359 0.5236 0.2720 0.043 Uiso 1 1 calc R . .
C5 C 0.5159(4) 0.7147(4) 0.3680(3) 0.0337(6) Uani 1 1 d . . .
H5 H 0.6374 0.7177 0.3582 0.040 Uiso 1 1 calc R . .
C6 C 0.4137(5) 0.8785(5) 0.9065(3) 0.0551(9) Uani 1 1 d . . .
H6A H 0.5356 0.8852 0.8758 0.083 Uiso 1 1 calc R . .
H6B H 0.4115 0.7841 0.9939 0.083 Uiso 1 1 calc R . .
H6C H 0.3517 0.9949 0.9162 0.083 Uiso 1 1 calc R . .
C7 C 0.0831(5) 0.8676(6) 0.8484(4) 0.0630(10) Uani 1 1 d . . .
H7A H 0.0520 0.9906 0.8545 0.094 Uiso 1 1 calc R . .
H7B H 0.0715 0.7810 0.9384 0.094 Uiso 1 1 calc R . .
H7C H 0.0043 0.8541 0.7875 0.094 Uiso 1 1 calc R . .
O1W O 0.2172(4) 0.3134(4) 0.9183(3) 0.0627(7) Uani 1 1 d . . .
H11 H 0.223(5) 0.373(6) 0.979(5) 0.084(14) Uiso 1 1 d . . .
H12 H 0.138(7) 0.394(7) 0.857(5) 0.101(17) Uiso 1 1 d . . .

loop_
_atom_site_aniso_label
_atom_site_aniso_U_11
_atom_site_aniso_U_22
_atom_site_aniso_U_33
_atom_site_aniso_U_23
_atom_site_aniso_U_13
_atom_site_aniso_U_12
Cu 0.0463(3) 0.0278(3) 0.0263(3) -0.01173(19) 0.0020(2) -0.0163(2)
N1 0.0403(13) 0.0254(11) 0.0270(11) -0.0098(9) -0.0015(9) -0.0083(9)
O1 0.0863(18) 0.0265(11) 0.0607(15) -0.0044(10) -0.0311(13) -0.0155(11)
O2 0.0523(14) 0.0673(16) 0.0591(15) -0.0289(13) -0.0028(11) -0.0258(12)
O3 0.0774(17) 0.0537(14) 0.0316(11) -0.0171(10) -0.0023(11) -0.0251(12)
O4 0.0508(12) 0.0323(10) 0.0273(10) -0.0091(8) 0.0052(8) -0.0160(9)
S1 0.0508(5) 0.0294(4) 0.0319(4) -0.0089(3) -0.0089(3) -0.0147(3)
S2 0.0570(5) 0.0275(4) 0.0325(4) -0.0095(3) 0.0034(3) -0.0147(3)
C1 0.0422(17) 0.0389(16) 0.0400(16) -0.0205(13) -0.0017(13) -0.0056(13)
C2 0.0383(16) 0.0406(16) 0.0427(17) -0.0178(13) -0.0038(13) -0.0100(12)
C3 0.0432(16) 0.0256(13) 0.0244(13) -0.0059(10) -0.0047(11) -0.0115(11)
C4 0.0475(17) 0.0291(14) 0.0327(15) -0.0135(12) 0.0054(12) -0.0110(12)
C5 0.0407(16) 0.0279(14) 0.0353(15) -0.0112(12) 0.0020(12) -0.0120(12)
C6 0.077(2) 0.053(2) 0.0360(18) -0.0129(15) -0.0125(16) -0.0115(18)
C7 0.061(2) 0.071(3) 0.055(2) -0.0122(19) 0.0151(18) -0.0279(19)
O1W 0.0581(17) 0.0734(19) 0.0607(17) -0.0309(16) -0.0053(14) -0.0048(14)

loop_
_atom_type_symbol
_atom_type_description
_atom_type_scat_dispersion_real
_atom_type_scat_dispersion_imag
_atom_type_scat_source
C C 0.0033 0.0016 'International Tables Vol C Tables 4.2.6.8 and 6.1.1.4'
H H 0.0000 0.0000 'International Tables Vol C Tables 4.2.6.8 and 6.1.1.4'
N N 0.0061 0.0033 'International Tables Vol C Tables 4.2.6.8 and 6.1.1.4'
S S 0.1246 0.1234 'International Tables Vol C Tables 4.2.6.8 and 6.1.1.4'
Cu Cu 0.3201 1.2651 'International Tables Vol C Tables 4.2.6.8 and 6.1.1.4'
O O 0.0106 0.0060 'International Tables Vol C Tables 4.2.6.8 and 6.1.1.4'

loop_
_geom_angle_atom_site_label_1
_geom_angle_atom_site_label_2
_geom_angle_atom_site_label_3
_geom_angle
_geom_angle_site_symmetry_1
_geom_angle_site_symmetry_3
_geom_angle_publ_flag
O4 Cu O4 180.000(1) 2_676 . ?
O4 Cu N1 88.78(8) 2_676 . ?
O4 Cu N1 91.22(8) . . ?
O4 Cu N1 91.22(8) 2_676 2_676 ?
O4 Cu N1 88.78(8) . 2_676 ?
N1 Cu N1 180.000(1) . 2_676 ?
O4 Cu O1 92.03(9) 2_676 1_565 ?
O4 Cu O1 87.97(9) . 1_565 ?
N1 Cu O1 87.74(8) . 1_565 ?
N1 Cu O1 92.26(8) 2_676 1_565 ?
O4 Cu O1 87.97(9) 2_676 2_666 ?
O4 Cu O1 92.03(9) . 2_666 ?
N1 Cu O1 92.26(8) . 2_666 ?
N1 Cu O1 87.74(8) 2_676 2_666 ?
O1 Cu O1 180.0 1_565 2_666 ?
O4 Cu Cu 91.84(5) 2_676 1_565 ?
O4 Cu Cu 88.16(5) . 1_565 ?
N1 Cu Cu 150.67(6) . 1_565 ?
N1 Cu Cu 29.33(6) 2_676 1_565 ?
O1 Cu Cu 62.93(5) 1_565 1_565 ?
O1 Cu Cu 117.07(5) 2_666 1_565 ?
C1 N1 C5 117.4(2) . . ?
C1 N1 Cu 121.44(18) . . ?
C5 N1 Cu 121.13(19) . . ?
S1 O1 Cu 163.37(13) . 1_545 ?
S2 O4 Cu 125.37(12) . . ?
O2 S1 O1 113.25(15) . . ?
O2 S1 O3 113.55(14) . . ?
O1 S1 O3 113.03(14) . . ?
O2 S1 C3 106.29(13) . . ?
O1 S1 C3 104.98(12) . . ?
O3 S1 C3 104.71(12) . . ?
O4 S2 C7 103.03(16) . . ?
O4 S2 C6 106.01(14) . . ?
C7 S2 C6 98.87(18) . . ?
N1 C1 C2 123.4(3) . . ?
C1 C2 C3 118.6(3) . . ?
C2 C3 C4 118.6(2) . . ?
C2 C3 S1 121.9(2) . . ?
C4 C3 S1 119.4(2) . . ?
C5 C4 C3 119.1(2) . . ?
N1 C5 C4 122.8(3) . . ?

loop_
_geom_bond_atom_site_label_1
_geom_bond_atom_site_label_2
_geom_bond_distance
_geom_bond_site_symmetry_2
_geom_bond_publ_flag
Cu O4 2.0014(19) 2_676 ?
Cu O4 2.0014(19) . ?
Cu N1 2.014(2) . ?
Cu N1 2.014(2) 2_676 ?
Cu O1 2.434(2) 1_565 ?
Cu O1 2.434(2) 2_666 ?
Cu Cu 7.8319(14) 1_565 ?
N1 C1 1.339(4) . ?
N1 C5 1.341(3) . ?
O1 S1 1.445(2) . ?
O1 Cu 2.434(2) 1_545 ?
O2 S1 1.441(2) . ?
O3 S1 1.448(2) . ?
O4 S2 1.5310(19) . ?
S1 C3 1.784(3) . ?
S2 C7 1.768(4) . ?
S2 C6 1.774(3) . ?
C1 C2 1.376(4) . ?
C2 C3 1.382(4) . ?
C3 C4 1.383(4) . ?
C4 C5 1.375(4) . ?

loop_
_geom_hbond_atom_site_label_D
_geom_hbond_atom_site_label_H
_geom_hbond_atom_site_label_A
_geom_hbond_distance_DH
_geom_hbond_distance_HA
_geom_hbond_distance_DA
_geom_hbond_angle_DHA
_geom_hbond_site_symmetry_A
O1W H11 O3 0.91(5) 2.00(5) 2.899(4) 174(4) 1_556
O1W H12 O2 0.91(5) 1.93(5) 2.825(4) 169(4) 2_566
O1W H12 S1 0.91(5) 2.88(5) 3.738(3) 159(4) 2_566
C1 H1 O4 0.93 2.50 2.990(3) 113.1 .
C2 H2 O2 0.93 2.57 2.927(4) 103.5 .
C5 H5 O4 0.93 2.42 2.900(3) 112.1 2_676
C6 H6C O1W 0.96 2.48 3.438(5) 172.9 1_565
